data_4345681
loop_
_publ_author_name
'Sherbow, Tobias J.'
'Fettinger, James C.'
'Berben, Louise A.'

_publ_section_title
;
 Control of Ligand pKa Values Tunes the Electrocatalytic Dihydrogen
 Evolution Mechanism in a Redox-Active Aluminum(III) Complex
;
_journal_name_full 'Inorganic Chemistry'
_journal_paper_doi 10.1021/acs.inorgchem.7b00230
_journal_year 2017
_chemical_formula_moiety 'C25 H38 Al Cl2 N5, 3(C25 H39 Al Cl1 N5)'
_chemical_formula_sum 'C25 H38.75 Al Cl1.25 N5'
_chemical_formula_weight 480.65
_space_group_crystal_system monoclinic
_space_group_IT_number 14
_space_group_name_Hall '-P 2ybc'
_space_group_name_H-M_alt 'P 1 21/c 1'
_symmetry_space_group_name_Hall '-P 2ybc'
_symmetry_space_group_name_H-M 'P 1 21/c 1'
_atom_sites_solution_hydrogens mixed
_audit_creation_method SHELXL-2014/7
_cell_angle_alpha 90
_cell_angle_beta 94.6075(13)
_cell_angle_gamma 90
_cell_formula_units_Z 4
_cell_length_a 13.2050(5)
_cell_length_b 13.0203(5)
_cell_length_c 15.6075(6)
_cell_measurement_reflns_used 9898
_cell_measurement_temperature 90(2)
_cell_measurement_theta_max 70.09
_cell_measurement_theta_min 5.42
_cell_volume 2674.77(18)
_computing_cell_refinement 'SAINT (8.34a) (Bruker, 2013)'
_computing_data_collection 'Apex2 (2014.9-1) (Bruker, 2014)'
_computing_data_reduction 'SAINT (8.34a) (Bruker, 2013)'
_computing_molecular_graphics 'Bruker SHELXTL'
_computing_publication_material 'Bruker SHELXTL'
_computing_structure_refinement 'SHELXL-2014/7 (Sheldrick, 2014)'
_computing_structure_solution 'SHELXT (Sheldrick, 2014)'
_diffrn_ambient_temperature 90(2)
_diffrn_measured_fraction_theta_full 0.998
_diffrn_measured_fraction_theta_max 0.994
_diffrn_measurement_device_type 'Bruker APEX-II CCD'
_diffrn_measurement_method '\f and \w scans'
_diffrn_radiation_type CuK\a
_diffrn_radiation_wavelength 1.54178
_diffrn_reflns_av_R_equivalents 0.0303
_diffrn_reflns_av_unetI/netI 0.0314
_diffrn_reflns_Laue_measured_fraction_full 0.998
_diffrn_reflns_Laue_measured_fraction_max 0.994
_diffrn_reflns_limit_h_max 16
_diffrn_reflns_limit_h_min -12
_diffrn_reflns_limit_k_max 15
_diffrn_reflns_limit_k_min -15
_diffrn_reflns_limit_l_max 19
_diffrn_reflns_limit_l_min -18
_diffrn_reflns_number 12805
_diffrn_reflns_point_group_measured_fraction_full 0.998
_diffrn_reflns_point_group_measured_fraction_max 0.994
_diffrn_reflns_theta_full 67.679
_diffrn_reflns_theta_max 70.156
_diffrn_reflns_theta_min 4.777
_exptl_absorpt_coefficient_mu 1.968
_exptl_absorpt_correction_T_max 0.7304
_exptl_absorpt_correction_T_min 0.6452
_exptl_absorpt_correction_type multi-scan
_exptl_absorpt_process_details 'SADABS 2014/3 (Sheldrick, 2014)'
_exptl_crystal_colour Purple
_exptl_crystal_density_diffrn 1.194
_exptl_crystal_description Needle
_exptl_crystal_F_000 1032
_exptl_crystal_size_max 0.377
_exptl_crystal_size_mid 0.177
_exptl_crystal_size_min 0.126
_refine_diff_density_max 0.373
_refine_diff_density_min -0.247
_refine_diff_density_rms 0.039
_refine_ls_extinction_method none
_refine_ls_goodness_of_fit_ref 1.073
_refine_ls_hydrogen_treatment refU
_refine_ls_matrix_type full
_refine_ls_number_parameters 352
_refine_ls_number_reflns 5049
_refine_ls_number_restraints 8
_refine_ls_restrained_S_all 1.072
_refine_ls_R_factor_all 0.0402
_refine_ls_R_factor_gt 0.0375
_refine_ls_shift/su_max 0.001
_refine_ls_shift/su_mean 0.000
_refine_ls_structure_factor_coef Fsqd
_refine_ls_weighting_details 'w=1/[\s^2^(Fo^2^)+(0.0487P)^2^+0.8680P] where P=(Fo^2^+2Fc^2^)/3'
_refine_ls_weighting_scheme calc
_refine_ls_wR_factor_gt 0.0992
_refine_ls_wR_factor_ref 0.1009
_reflns_Friedel_coverage 0.000
_reflns_number_gt 4695
_reflns_number_total 5049
_reflns_threshold_expression 'I > 2\s(I)'
_cod_data_source_file ic7b00230_si_002.cif
_cod_data_source_block TJS1FMI
_cod_depositor_comments
;
The following automatic conversions were performed:

'_exptl_absorpt_correction_type' value 'Multi-scan' changed to
'multi-scan' according to
/home/data/users/saulius/crontab/automatic-downloads/rss-feeds/ACS/lib/dictionaries/cif_core.dic
dictionary named 'cif_core.dic' version 2.4.2 from 2011-04-26.

Automatic conversion script
Id: cif_fix_values 4973 2017-02-22 13:04:09Z antanas 
;
_cod_database_code 4345681
_shelx_shelxl_version_number 2014/7
_shelx_space_group_comment
; 
The symmetry employed for this shelxl refinement is uniquely defined 
by the following loop, which should always be used as a source of 
symmetry information in preference to the above space-group names. 
They are only intended as comments. 
;
_shelx_estimated_absorpt_t_min 0.524
_shelx_estimated_absorpt_t_max 0.790

loop_
_space_group_symop_operation_xyz
'x, y, z'
'-x, y+1/2, -z+1/2'
'-x, -y, -z'
'x, -y-1/2, z-1/2'

loop_
_atom_site_label
_atom_site_type_symbol
_atom_site_fract_x
_atom_site_fract_y
_atom_site_fract_z
_atom_site_U_iso_or_equiv
_atom_site_adp_type
_atom_site_occupancy
_atom_site_site_symmetry_order
_atom_site_calc_flag
_atom_site_refinement_flags_posn
_atom_site_refinement_flags_adp
_atom_site_refinement_flags_occupancy
_atom_site_disorder_assembly
_atom_site_disorder_group
Al1 Al 0.74187(3) 0.46738(3) 0.39528(3) 0.02929(13) Uani 1 1 d D . . . .
Cl1 Cl 0.81119(4) 0.54890(4) 0.29337(3) 0.03297(13) Uani 0.73 1 d . U P A 1
H1A H 0.778(5) 0.555(4) 0.338(4) 0.031(4) Uiso 0.27 1 d D U P B 2
Cl2 Cl 0.65493(5) 0.34545(6) 0.33924(5) 0.02972(16) Uani 0.52 1 d . . P A 1
H2A H 0.685(3) 0.374(2) 0.352(3) 0.034(13) Uiso 0.48 1 d D . P C 2
C1 C 0.47362(11) 0.65211(11) 0.40648(10) 0.0298(3) Uani 1 1 d . . . . .
N1 N 0.53672(10) 0.60065(10) 0.35670(8) 0.0298(3) Uani 1 1 d . . . . .
C2 C 0.51467(11) 0.64585(11) 0.49041(10) 0.0296(3) Uani 1 1 d . . . . .
H2 H 0.4873 0.6732 0.5400 0.030(4) Uiso 1 1 calc R . . . .
N2 N 0.61859(9) 0.56377(10) 0.40632(8) 0.0286(3) Uani 1 1 d . . . . .
C3 C 0.60490(11) 0.59088(11) 0.48708(10) 0.0279(3) Uani 1 1 d . . . . .
N3 N 0.75763(9) 0.50111(10) 0.51198(8) 0.0283(3) Uani 1 1 d . . . . .
C4 C 0.68639(11) 0.55992(11) 0.55081(10) 0.0279(3) Uani 1 1 d . . . . .
N4 N 0.87062(9) 0.38545(9) 0.43657(8) 0.0279(3) Uani 1 1 d . . . . .
C5 C 0.69348(12) 0.58751(12) 0.63330(10) 0.0313(3) Uani 1 1 d . . . . .
H5 H 0.6401 0.6266 0.6544 0.035(5) Uiso 1 1 calc R . . . .
N5 N 0.93915(9) 0.32254(9) 0.40230(8) 0.0289(3) Uani 1 1 d . . . . .
C6 C 0.78343(12) 0.55875(12) 0.69435(10) 0.0329(3) Uani 1 1 d . . . . .
H6A H 0.7601 0.5179 0.7425 0.029(4) Uiso 1 1 calc R . . . .
H6B H 0.8165 0.6218 0.7185 0.035(5) Uiso 1 1 calc R . . . .
C7 C 0.85912(12) 0.49694(11) 0.64813(10) 0.0300(3) Uani 1 1 d . . . . .
H7 H 0.9204 0.4754 0.6790 0.032(4) Uiso 1 1 calc R . . . .
C8 C 0.84252(11) 0.47166(11) 0.56508(10) 0.0271(3) Uani 1 1 d . . . . .
C9 C 0.90791(11) 0.40630(11) 0.51697(9) 0.0267(3) Uani 1 1 d . . . . .
C10 C 1.00075(11) 0.35631(11) 0.53493(10) 0.0287(3) Uani 1 1 d . . . . .
H10 H 1.0430 0.3588 0.5871 0.036(5) Uiso 1 1 calc R . . . .
C11 C 1.01841(11) 0.30264(11) 0.46141(10) 0.0296(3) Uani 1 1 d . . . . .
C12 C 0.54080(13) 0.59425(13) 0.26217(10) 0.0355(4) Uani 1 1 d . . . . .
H12 H 0.5936 0.5418 0.2515 0.036(5) Uiso 1 1 calc R . . . .
C13 C 0.44254(14) 0.55684(15) 0.21641(11) 0.0422(4) Uani 1 1 d . . . . .
H13A H 0.4223 0.4922 0.2424 0.048(6) Uiso 1 1 calc R . . . .
H13B H 0.4522 0.5456 0.1555 0.051(6) Uiso 1 1 calc R . . . .
H13C H 0.3894 0.6085 0.2217 0.048(6) Uiso 1 1 calc R . . . .
C14 C 0.57750(15) 0.69516(14) 0.22757(12) 0.0449(4) Uani 1 1 d . . . . .
H14A H 0.5276 0.7491 0.2364 0.052(6) Uiso 1 1 calc R . . . .
H14B H 0.5858 0.6882 0.1660 0.053(6) Uiso 1 1 calc R . . . .
H14C H 0.6428 0.7135 0.2580 0.056(6) Uiso 1 1 calc R . . . .
C15 C 0.37591(12) 0.70400(12) 0.37395(10) 0.0328(3) Uani 1 1 d . . . . .
H15A H 0.3214 0.6517 0.3666 0.041(5) Uiso 1 1 calc R . . . .
H15B H 0.3845 0.7343 0.3168 0.038(5) Uiso 1 1 calc R . . . .
C16 C 0.34308(12) 0.78838(12) 0.43415(11) 0.0340(3) Uani 1 1 d . . . . .
H16 H 0.3435 0.7592 0.4935 0.043(5) Uiso 1 1 calc R . . . .
C17 C 0.23550(13) 0.82381(14) 0.40620(12) 0.0406(4) Uani 1 1 d . . . . .
H17A H 0.2343 0.8550 0.3490 0.049(6) Uiso 1 1 calc R . . . .
H17B H 0.2136 0.8745 0.4473 0.055(6) Uiso 1 1 calc R . . . .
H17C H 0.1894 0.7647 0.4043 0.055(6) Uiso 1 1 calc R . . . .
C18 C 0.41610(14) 0.87935(14) 0.43663(15) 0.0494(5) Uani 1 1 d . . . . .
H18A H 0.4154 0.9100 0.3792 0.071(8) Uiso 1 1 calc R . . . .
H18B H 0.4849 0.8557 0.4549 0.060(6) Uiso 1 1 calc R . . . .
H18C H 0.3948 0.9308 0.4774 0.062(7) Uiso 1 1 calc R . . . .
C19 C 1.10822(12) 0.23730(13) 0.44448(11) 0.0354(4) Uani 1 1 d . . . . .
H19A H 1.1582 0.2801 0.4167 0.045(5) Uiso 1 1 calc R . . . .
H19B H 1.0855 0.1822 0.4036 0.038(5) Uiso 1 1 calc R . . . .
C20 C 1.16092(12) 0.18812(13) 0.52530(11) 0.0367(4) Uani 1 1 d . . . . .
H20 H 1.1731 0.2424 0.5702 0.050(6) Uiso 1 1 calc R . . . .
C21 C 1.09455(14) 0.10497(14) 0.55995(12) 0.0430(4) Uani 1 1 d . . . . .
H21A H 1.0848 0.0495 0.5177 0.048(6) Uiso 1 1 calc R . . . .
H21B H 1.0284 0.1342 0.5709 0.050(6) Uiso 1 1 calc R . . . .
H21C H 1.1276 0.0776 0.6136 0.066(7) Uiso 1 1 calc R . . . .
C22 C 1.26347(14) 0.14367(15) 0.50484(15) 0.0512(5) Uani 1 1 d . . . . .
H22A H 1.2957 0.1098 0.5561 0.060(7) Uiso 1 1 calc R . . . .
H22B H 1.3074 0.1992 0.4872 0.071(7) Uiso 1 1 calc R . . . .
H22C H 1.2530 0.0935 0.4581 0.058(6) Uiso 1 1 calc R . . . .
C23 C 0.90672(12) 0.27389(13) 0.31927(10) 0.0345(3) Uani 1 1 d . . . . .
H23 H 0.8472 0.3144 0.2942 0.033(4) Uiso 1 1 calc R . . . .
C24 C 0.86781(16) 0.16617(15) 0.33382(13) 0.0494(5) Uani 1 1 d . . . . .
H24A H 0.9246 0.1219 0.3546 0.054(6) Uiso 1 1 calc R . . . .
H24B H 0.8362 0.1388 0.2796 0.069(7) Uiso 1 1 calc R . . . .
H24C H 0.8175 0.1682 0.3767 0.052(6) Uiso 1 1 calc R . . . .
C25 C 0.98672(13) 0.27977(15) 0.25503(11) 0.0404(4) Uani 1 1 d . . . . .
H25A H 1.0072 0.3515 0.2482 0.047(5) Uiso 1 1 calc R . . . .
H25B H 0.9587 0.2528 0.1995 0.052(6) Uiso 1 1 calc R . . . .
H25C H 1.0460 0.2389 0.2759 0.047(5) Uiso 1 1 calc R . . . .

loop_
_atom_site_aniso_label
_atom_site_aniso_U_11
_atom_site_aniso_U_22
_atom_site_aniso_U_33
_atom_site_aniso_U_23
_atom_site_aniso_U_13
_atom_site_aniso_U_12
Al1 0.0277(2) 0.0308(2) 0.0290(2) 0.00042(17) 0.00034(17) 0.00529(17)
Cl1 0.0308(3) 0.0361(3) 0.0318(3) 0.00366(19) 0.00188(19) -0.00096(19)
Cl2 0.0261(3) 0.0289(3) 0.0337(4) -0.0072(3) -0.0001(3) -0.0016(3)
C1 0.0270(7) 0.0234(7) 0.0386(8) 0.0026(6) 0.0004(6) -0.0007(6)
N1 0.0281(6) 0.0276(6) 0.0330(7) 0.0041(5) -0.0015(5) 0.0022(5)
C2 0.0285(7) 0.0243(7) 0.0356(8) 0.0000(6) 0.0011(6) 0.0021(6)
N2 0.0269(6) 0.0263(6) 0.0319(6) 0.0031(5) -0.0013(5) 0.0024(5)
C3 0.0282(7) 0.0215(7) 0.0337(7) 0.0010(6) 0.0016(6) 0.0003(5)
N3 0.0270(6) 0.0271(6) 0.0303(6) 0.0001(5) -0.0002(5) 0.0035(5)
C4 0.0264(7) 0.0219(7) 0.0353(8) 0.0012(6) 0.0017(6) 0.0015(5)
N4 0.0256(6) 0.0249(6) 0.0329(6) -0.0008(5) 0.0013(5) 0.0025(5)
C5 0.0324(8) 0.0267(7) 0.0346(8) -0.0009(6) 0.0022(6) 0.0051(6)
N5 0.0267(6) 0.0263(6) 0.0338(6) -0.0014(5) 0.0026(5) 0.0030(5)
C6 0.0356(8) 0.0313(8) 0.0315(8) -0.0010(6) 0.0002(6) 0.0027(6)
C7 0.0292(8) 0.0271(7) 0.0330(8) 0.0025(6) -0.0015(6) 0.0014(6)
C8 0.0253(7) 0.0216(7) 0.0340(7) 0.0035(5) 0.0008(6) 0.0000(5)
C9 0.0266(7) 0.0219(7) 0.0311(7) 0.0032(5) 0.0005(6) -0.0023(5)
C10 0.0264(7) 0.0264(7) 0.0330(7) 0.0059(6) 0.0004(6) 0.0000(6)
C11 0.0255(7) 0.0264(7) 0.0371(8) 0.0061(6) 0.0033(6) 0.0007(6)
C12 0.0370(8) 0.0361(8) 0.0332(8) 0.0044(6) 0.0011(6) 0.0028(7)
C13 0.0401(9) 0.0468(10) 0.0392(9) -0.0028(7) -0.0011(7) 0.0037(8)
C14 0.0500(11) 0.0441(10) 0.0412(9) 0.0102(8) 0.0065(8) 0.0006(8)
C15 0.0276(7) 0.0297(8) 0.0401(8) 0.0033(6) -0.0027(6) 0.0016(6)
C16 0.0292(8) 0.0317(8) 0.0405(8) 0.0035(6) -0.0009(6) 0.0053(6)
C17 0.0310(8) 0.0371(9) 0.0532(10) 0.0058(7) 0.0011(7) 0.0067(7)
C18 0.0364(9) 0.0309(9) 0.0784(14) -0.0045(9) -0.0102(9) 0.0044(7)
C19 0.0297(8) 0.0335(8) 0.0436(9) 0.0067(7) 0.0070(7) 0.0058(6)
C20 0.0298(8) 0.0307(8) 0.0482(9) -0.0027(7) -0.0054(7) 0.0056(6)
C21 0.0466(10) 0.0390(9) 0.0435(9) 0.0090(7) 0.0040(8) 0.0098(8)
C22 0.0309(9) 0.0382(10) 0.0834(14) 0.0016(9) -0.0031(9) 0.0074(7)
C23 0.0324(8) 0.0351(8) 0.0358(8) -0.0060(6) 0.0012(6) 0.0023(6)
C24 0.0567(12) 0.0395(10) 0.0529(11) -0.0140(8) 0.0104(9) -0.0102(8)
C25 0.0360(9) 0.0489(10) 0.0363(8) -0.0016(7) 0.0028(7) 0.0068(7)

loop_
_atom_type_symbol
_atom_type_description
_atom_type_scat_dispersion_real
_atom_type_scat_dispersion_imag
_atom_type_scat_source
C C 0.0181 0.0091 'International Tables Vol C Tables 4.2.6.8 and 6.1.1.4'
H H 0.0000 0.0000 'International Tables Vol C Tables 4.2.6.8 and 6.1.1.4'
N N 0.0311 0.0180 'International Tables Vol C Tables 4.2.6.8 and 6.1.1.4'
Al Al 0.2130 0.2455 'International Tables Vol C Tables 4.2.6.8 and 6.1.1.4'
Cl Cl 0.3639 0.7018 'International Tables Vol C Tables 4.2.6.8 and 6.1.1.4'

loop_
_geom_angle_atom_site_label_1
_geom_angle_atom_site_label_2
_geom_angle_atom_site_label_3
_geom_angle
N3 Al1 N4 78.05(5)
N3 Al1 N2 78.67(5)
N4 Al1 N2 156.71(5)
N3 Al1 Cl2 126.57(5)
N4 Al1 Cl2 98.49(4)
N2 Al1 Cl2 94.89(4)
N3 Al1 Cl1 125.29(5)
N4 Al1 Cl1 95.51(4)
N2 Al1 Cl1 98.32(4)
Cl2 Al1 Cl1 108.14(3)
N3 Al1 H1A 112(2)
N4 Al1 H1A 106(3)
N2 Al1 H1A 83(3)
N3 Al1 H2A 128.4(16)
N4 Al1 H2A 95.1(16)
N2 Al1 H2A 98.9(17)
H1A Al1 H2A 119(3)
N1 C1 C2 107.53(13)
N1 C1 C15 125.11(14)
C2 C1 C15 127.34(14)
C1 N1 N2 110.04(12)
C1 N1 C12 131.96(13)
N2 N1 C12 117.01(12)
C1 C2 C3 105.48(14)
C1 C2 H2 127.3
C3 C2 H2 127.3
C3 N2 N1 106.34(12)
C3 N2 Al1 113.90(10)
N1 N2 Al1 139.18(10)
N2 C3 C2 110.59(13)
N2 C3 C4 114.92(13)
C2 C3 C4 134.47(14)
C4 N3 C8 115.64(12)
C4 N3 Al1 121.89(10)
C8 N3 Al1 122.44(10)
C5 C4 N3 124.92(14)
C5 C4 C3 125.01(14)
N3 C4 C3 110.02(13)
C9 N4 N5 106.51(12)
C9 N4 Al1 114.79(10)
N5 N4 Al1 138.11(10)
C4 C5 C6 122.26(14)
C4 C5 H5 118.9
C6 C5 H5 118.9
N4 N5 C11 110.30(12)
N4 N5 C23 116.64(12)
C11 N5 C23 131.76(13)
C5 C6 C7 110.37(13)
C5 C6 H6A 109.6
C7 C6 H6A 109.6
C5 C6 H6B 109.6
C7 C6 H6B 109.6
H6A C6 H6B 108.1
C8 C7 C6 122.02(14)
C8 C7 H7 119.0
C6 C7 H7 119.0
C7 C8 N3 124.74(14)
C7 C8 C9 125.67(14)
N3 C8 C9 109.55(13)
N4 C9 C10 110.16(13)
N4 C9 C8 114.30(13)
C10 C9 C8 135.51(14)
C11 C10 C9 105.88(13)
C11 C10 H10 127.1
C9 C10 H10 127.1
N5 C11 C10 107.14(13)
N5 C11 C19 124.29(14)
C10 C11 C19 128.52(14)
N1 C12 C13 112.95(14)
N1 C12 C14 110.13(14)
C13 C12 C14 113.48(15)
N1 C12 H12 106.6
C13 C12 H12 106.6
C14 C12 H12 106.6
C12 C13 H13A 109.5
C12 C13 H13B 109.5
H13A C13 H13B 109.5
C12 C13 H13C 109.5
H13A C13 H13C 109.5
H13B C13 H13C 109.5
C12 C14 H14A 109.5
C12 C14 H14B 109.5
H14A C14 H14B 109.5
C12 C14 H14C 109.5
H14A C14 H14C 109.5
H14B C14 H14C 109.5
C1 C15 C16 113.07(13)
C1 C15 H15A 109.0
C16 C15 H15A 109.0
C1 C15 H15B 109.0
C16 C15 H15B 109.0
H15A C15 H15B 107.8
C17 C16 C18 110.19(14)
C17 C16 C15 110.19(14)
C18 C16 C15 111.29(14)
C17 C16 H16 108.4
C18 C16 H16 108.4
C15 C16 H16 108.4
C16 C17 H17A 109.5
C16 C17 H17B 109.5
H17A C17 H17B 109.5
C16 C17 H17C 109.5
H17A C17 H17C 109.5
H17B C17 H17C 109.5
C16 C18 H18A 109.5
C16 C18 H18B 109.5
H18A C18 H18B 109.5
C16 C18 H18C 109.5
H18A C18 H18C 109.5
H18B C18 H18C 109.5
C11 C19 C20 113.92(14)
C11 C19 H19A 108.8
C20 C19 H19A 108.8
C11 C19 H19B 108.8
C20 C19 H19B 108.8
H19A C19 H19B 107.7
C21 C20 C22 110.51(14)
C21 C20 C19 110.74(14)
C22 C20 C19 109.73(15)
C21 C20 H20 108.6
C22 C20 H20 108.6
C19 C20 H20 108.6
C20 C21 H21A 109.5
C20 C21 H21B 109.5
H21A C21 H21B 109.5
C20 C21 H21C 109.5
H21A C21 H21C 109.5
H21B C21 H21C 109.5
C20 C22 H22A 109.5
C20 C22 H22B 109.5
H22A C22 H22B 109.5
C20 C22 H22C 109.5
H22A C22 H22C 109.5
H22B C22 H22C 109.5
N5 C23 C25 113.01(13)
N5 C23 C24 110.09(14)
C25 C23 C24 114.09(15)
N5 C23 H23 106.4
C25 C23 H23 106.4
C24 C23 H23 106.4
C23 C24 H24A 109.5
C23 C24 H24B 109.5
H24A C24 H24B 109.5
C23 C24 H24C 109.5
H24A C24 H24C 109.5
H24B C24 H24C 109.5
C23 C25 H25A 109.5
C23 C25 H25B 109.5
H25A C25 H25B 109.5
C23 C25 H25C 109.5
H25A C25 H25C 109.5
H25B C25 H25C 109.5

loop_
_geom_bond_atom_site_label_1
_geom_bond_atom_site_label_2
_geom_bond_distance
Al1 N3 1.8688(13)
Al1 N4 2.0658(13)
Al1 N2 2.0736(13)
Al1 Cl2 2.1076(9)
Al1 Cl1 2.1745(7)
Al1 H1A 1.551(10)
Al1 H2A 1.551(10)
C1 N1 1.360(2)
C1 C2 1.379(2)
C1 C15 1.508(2)
N1 N2 1.3655(17)
N1 C12 1.483(2)
C2 C3 1.394(2)
C2 H2 0.9500
N2 C3 1.335(2)
C3 C4 1.462(2)
N3 C4 1.3894(19)
N3 C8 1.3932(19)
C4 C5 1.333(2)
N4 C9 1.3385(19)
N4 N5 1.3615(17)
C5 C6 1.509(2)
C5 H5 0.9500
N5 C11 1.363(2)
N5 C23 1.475(2)
C6 C7 1.511(2)
C6 H6A 0.9900
C6 H6B 0.9900
C7 C8 1.338(2)
C7 H7 0.9500
C8 C9 1.462(2)
C9 C10 1.396(2)
C10 C11 1.379(2)
C10 H10 0.9500
C11 C19 1.500(2)
C12 C13 1.511(2)
C12 C14 1.515(2)
C12 H12 1.0000
C13 H13A 0.9800
C13 H13B 0.9800
C13 H13C 0.9800
C14 H14A 0.9800
C14 H14B 0.9800
C14 H14C 0.9800
C15 C16 1.531(2)
C15 H15A 0.9900
C15 H15B 0.9900
C16 C17 1.524(2)
C16 C18 1.526(2)
C16 H16 1.0000
C17 H17A 0.9800
C17 H17B 0.9800
C17 H17C 0.9800
C18 H18A 0.9800
C18 H18B 0.9800
C18 H18C 0.9800
C19 C20 1.531(2)
C19 H19A 0.9900
C19 H19B 0.9900
C20 C21 1.519(2)
C20 C22 1.530(2)
C20 H20 1.0000
C21 H21A 0.9800
C21 H21B 0.9800
C21 H21C 0.9800
C22 H22A 0.9800
C22 H22B 0.9800
C22 H22C 0.9800
C23 C25 1.516(2)
C23 C24 1.517(2)
C23 H23 1.0000
C24 H24A 0.9800
C24 H24B 0.9800
C24 H24C 0.9800
C25 H25A 0.9800
C25 H25B 0.9800
C25 H25C 0.9800

loop_
_geom_hbond_atom_site_label_D
_geom_hbond_atom_site_label_H
_geom_hbond_atom_site_label_A
_geom_hbond_distance_DH
_geom_hbond_distance_HA
_geom_hbond_distance_DA
_geom_hbond_angle_DHA
_geom_hbond_site_symmetry_A
C2 H2 Cl2 0.95 2.78 3.6131(17) 148. 3_666
C10 H10 Cl1 0.95 2.84 3.7151(16) 154. 3_766
C12 H12 Cl1 1.00 2.90 3.6132(18) 129. .
C12 H12 Cl2 1.00 2.98 3.7311(18) 133. .
C14 H14A Cl2 0.98 2.88 3.718(2) 144. 2_655
C15 H15B Cl2 0.99 2.84 3.7963(18) 161. 2_655
C23 H23 Cl2 1.00 2.72 3.4909(18) 134. .

loop_
_geom_torsion_atom_site_label_1
_geom_torsion_atom_site_label_2
_geom_torsion_atom_site_label_3
_geom_torsion_atom_site_label_4
_geom_torsion
C2 C1 N1 N2 -1.55(17)
C15 C1 N1 N2 179.54(13)
C2 C1 N1 C12 -169.51(15)
C15 C1 N1 C12 11.6(3)
N1 C1 C2 C3 1.28(17)
C15 C1 C2 C3 -179.84(14)
C1 N1 N2 C3 1.16(16)
C12 N1 N2 C3 171.14(13)
C1 N1 N2 Al1 171.37(12)
C12 N1 N2 Al1 -18.7(2)
N1 N2 C3 C2 -0.33(16)
Al1 N2 C3 C2 -173.34(10)
N1 N2 C3 C4 -178.85(12)
Al1 N2 C3 C4 8.13(16)
C1 C2 C3 N2 -0.59(17)
C1 C2 C3 C4 177.53(16)
N4 Al1 N3 C4 -174.71(12)
N2 Al1 N3 C4 4.76(11)
Cl2 Al1 N3 C4 -82.93(12)
Cl1 Al1 N3 C4 97.00(12)
N4 Al1 N3 C8 7.17(11)
N2 Al1 N3 C8 -173.36(12)
Cl2 Al1 N3 C8 98.95(12)
Cl1 Al1 N3 C8 -81.13(12)
C8 N3 C4 C5 -1.1(2)
Al1 N3 C4 C5 -179.31(12)
C8 N3 C4 C3 176.42(12)
Al1 N3 C4 C3 -1.82(17)
N2 C3 C4 C5 172.98(15)
C2 C3 C4 C5 -5.1(3)
N2 C3 C4 N3 -4.50(18)
C2 C3 C4 N3 177.43(16)
N3 C4 C5 C6 1.4(2)
C3 C4 C5 C6 -175.72(14)
C9 N4 N5 C11 0.96(16)
Al1 N4 N5 C11 171.20(11)
C9 N4 N5 C23 169.45(13)
Al1 N4 N5 C23 -20.3(2)
C4 C5 C6 C7 0.0(2)
C5 C6 C7 C8 -1.6(2)
C6 C7 C8 N3 2.1(2)
C6 C7 C8 C9 -175.45(14)
C4 N3 C8 C7 -0.8(2)
Al1 N3 C8 C7 177.48(12)
C4 N3 C8 C9 177.17(12)
Al1 N3 C8 C9 -4.60(16)
N5 N4 C9 C10 -0.27(16)
Al1 N4 C9 C10 -173.10(9)
N5 N4 C9 C8 -178.55(12)
Al1 N4 C9 C8 8.61(16)
C7 C8 C9 N4 174.71(14)
N3 C8 C9 N4 -3.18(17)
C7 C8 C9 C10 -3.0(3)
N3 C8 C9 C10 179.11(16)
N4 C9 C10 C11 -0.50(17)
C8 C9 C10 C11 177.27(16)
N4 N5 C11 C10 -1.28(16)
C23 N5 C11 C10 -167.44(15)
N4 N5 C11 C19 -178.98(13)
C23 N5 C11 C19 14.9(3)
C9 C10 C11 N5 1.07(16)
C9 C10 C11 C19 178.63(15)
C1 N1 C12 C13 -56.9(2)
N2 N1 C12 C13 135.83(14)
C1 N1 C12 C14 71.2(2)
N2 N1 C12 C14 -96.14(16)
N1 C1 C15 C16 -157.49(14)
C2 C1 C15 C16 23.8(2)
C1 C15 C16 C17 -169.74(13)
C1 C15 C16 C18 67.73(18)
N5 C11 C19 C20 -154.56(15)
C10 C11 C19 C20 28.3(2)
C11 C19 C20 C21 70.24(18)
C11 C19 C20 C22 -167.50(14)
N4 N5 C23 C25 134.32(14)
C11 N5 C23 C25 -60.2(2)
N4 N5 C23 C24 -96.81(16)
C11 N5 C23 C24 68.6(2)
